data_1527715
loop_
_publ_author_name
'Lapunova, R.V.'
'Grin', Yu.'
'Yarmolyuk, Ya.P.'

_publ_section_title
;
 Crystallographic structure of Tb2 Ga8 Fe, Dy2 Ga8 Fe, Ho2 Ga8 Fe, Er2 Ga8
 Fe, Tm2 Ga8 Fe and Lu2 Ga8 Fe
;
_journal_name_full
;
Dopovidi Akademii Nauk Ukrains'koi RSR, Seriya B: Geologichni, Khimichni ta 
Biologichni Nauki
;
_journal_page_first 45
_journal_page_last 47
_journal_volume 1984
_journal_year 1984
_chemical_formula_sum 'Fe Ga8 Tm2'
_space_group_IT_number 123
_symmetry_space_group_name_Hall '-P 4 2'
_symmetry_space_group_name_H-M 'P 4/m m m'
_cell_angle_alpha 90
_cell_angle_beta 90
_cell_angle_gamma 90
_cell_formula_units_Z 1
_cell_length_a 4.212
_cell_length_b 4.212
_cell_length_c 11.03
_cell_volume 195.683
_citation_journal_id_ASTM DANND6
_cod_data_source_file Lapunova_DANND6_1984_462.cif
_cod_data_source_block Fe1Ga8Tm2
_cod_original_cell_volume 195.6826
_cod_original_formula_sum 'Fe1 Ga8 Tm2'
_cod_database_code 1527715

loop_
_symmetry_equiv_pos_as_xyz
x,y,z
-y,x,z
-x,-y,z
y,-x,z
x,-y,-z
y,x,-z
-x,y,-z
-y,-x,-z
-x,-y,-z
y,-x,-z
x,y,-z
-y,x,-z
-x,y,z
-y,-x,z
x,-y,z
y,x,z

loop_
_atom_site_label
_atom_site_type_symbol
_atom_site_fract_x
_atom_site_fract_y
_atom_site_fract_z
_atom_site_occupancy
_atom_site_U_iso_or_equiv
Fe1 Fe 0 0 0 1 0.0
Ga1 Ga 0 0.5 0.1085 1 0.0
Ga3 Ga 0.5 0.5 0.283 1 0.0
Tm1 Tm 0 0 0.315 1 0.0
Ga2 Ga 0 0.5 0.5 1 0.0
